data_2238179
loop_
_publ_author_name
'Gao, Yan-Jiao'
'Wang, Yu-Huang'
'Ye, Jian-Liang'

_publ_section_title
;
 1-Benzyl-5-ethyl-5-hydroxy-1<i>H</i>-pyrrol-2(5<i>H</i>)-one
;
_journal_coeditor_code HB7096
_journal_issue 7
_journal_name_full 'Acta Crystallographica Section E'
_journal_page_first o1136
_journal_paper_doi 10.1107/S1600536813016887
_journal_volume 69
_journal_year 2013
_chemical_formula_iupac 'C13 H15 N O2'
_chemical_formula_moiety 'C13 H15 N O2'
_chemical_formula_sum 'C13 H15 N O2'
_chemical_formula_weight 215.27
_chemical_name_systematic
;
1-Benzyl-5-ethyl-5-hydroxy-1<i>H</i>-pyrrol-2(5<i>H</i>)-one
;
_space_group_crystal_system monoclinic
_space_group_IT_number 4
_space_group_name_Hall 'P 2yb'
_space_group_name_H-M_alt 'P 1 21 1'
_symmetry_space_group_name_Hall 'P 2yb'
_symmetry_space_group_name_H-M 'P 1 21 1'
_atom_sites_solution_hydrogens geom
_atom_sites_solution_primary direct
_atom_sites_solution_secondary difmap
_audit_creation_method 'WinGX routine CIF_UPDATE'
_cell_angle_alpha 90
_cell_angle_beta 102.72(3)
_cell_angle_gamma 90
_cell_formula_units_Z 2
_cell_length_a 7.0399(14)
_cell_length_b 7.1795(14)
_cell_length_c 11.817(2)
_cell_measurement_reflns_used 2119
_cell_measurement_temperature 173(2)
_cell_measurement_theta_max 27.03
_cell_measurement_theta_min 2.97
_cell_volume 582.6(2)
_computing_cell_refinement 'CrysAlis PRO (Oxford Diffraction, 2010)'
_computing_data_collection 'CrysAlis PRO (Oxford Diffraction, 2010)'
_computing_data_reduction 'CrysAlis PRO (Oxford Diffraction, 2010)'
_computing_molecular_graphics 'SHELXTL (Sheldrick, 2008)'
_computing_publication_material 'SHELXTL (Sheldrick, 2008)'
_computing_structure_refinement 'SHELXTL (Sheldrick, 2008)'
_computing_structure_solution 'SHELXTL (Sheldrick, 2008)'
_diffrn_ambient_temperature 173(2)
_diffrn_detector_area_resol_mean 16.1903
_diffrn_measured_fraction_theta_full 0.964
_diffrn_measured_fraction_theta_max 0.964
_diffrn_measurement_device_type 'Oxford Diffraction Xcalibur (Sapphire3, Gemini ultra)'
_diffrn_measurement_method 'phi and omega scans'
_diffrn_radiation_monochromator graphite
_diffrn_radiation_source 'Enhance (Mo) X-ray Source'
_diffrn_radiation_type 'Mo K\a'
_diffrn_radiation_wavelength 0.71073
_diffrn_reflns_av_R_equivalents 0.0542
_diffrn_reflns_limit_h_max 8
_diffrn_reflns_limit_h_min -8
_diffrn_reflns_limit_k_max 9
_diffrn_reflns_limit_k_min -9
_diffrn_reflns_limit_l_max 15
_diffrn_reflns_limit_l_min -14
_diffrn_reflns_number 3363
_diffrn_reflns_theta_full 26.9684
_diffrn_reflns_theta_max 26.9684
_diffrn_reflns_theta_min 2.9603
_exptl_absorpt_coefficient_mu 0.084
_exptl_absorpt_correction_T_max 0.983
_exptl_absorpt_correction_T_min 0.980
_exptl_absorpt_correction_type multi-scan
_exptl_absorpt_process_details
;
(CrysAlis PRO; Oxford Diffraction, 2010)
;
_exptl_crystal_colour colourless
_exptl_crystal_density_diffrn 1.227
_exptl_crystal_density_method 'not measured'
_exptl_crystal_description pillar
_exptl_crystal_F_000 230
_exptl_crystal_size_max 0.3
_exptl_crystal_size_mid 0.2
_exptl_crystal_size_min 0.2
_refine_diff_density_max 0.252
_refine_diff_density_min -0.322
_refine_ls_extinction_method none
_refine_ls_goodness_of_fit_ref 1.126
_refine_ls_hydrogen_treatment constr
_refine_ls_matrix_type full
_refine_ls_number_parameters 145
_refine_ls_number_reflns 1947
_refine_ls_number_restraints 1
_refine_ls_restrained_S_all 1.126
_refine_ls_R_factor_all 0.0519
_refine_ls_R_factor_gt 0.044
_refine_ls_shift/su_max 0
_refine_ls_shift/su_mean 0
_refine_ls_structure_factor_coef Fsqd
_refine_ls_weighting_details 'calc w=1/[\s^2^(Fo^2^)+(0.0893P)^2^+0.0423P] where P=(Fo^2^+2Fc^2^)/3'
_refine_ls_weighting_scheme calc
_refine_ls_wR_factor_ref 0.1451
_reflns_number_gt 1811
_reflns_number_total 1947
_reflns_threshold_expression I>2\s(I)
_cod_data_source_file hb7096.cif
_cod_data_source_block I
_cod_database_code 2238179
_cod_database_fobs_code 2238179

loop_
_symmetry_equiv_pos_as_xyz
'x, y, z'
'-x, y+1/2, -z'

loop_
_atom_site_type_symbol
_atom_site_label
_atom_site_fract_x
_atom_site_fract_y
_atom_site_fract_z
_atom_site_U_iso_or_equiv
_atom_site_adp_type
_atom_site_calc_flag
_atom_site_refinement_flags
_atom_site_occupancy
O O1 -0.2177(3) 0.6481(3) 0.96950(15) 0.0294(4) Uani d . 1
N N1 -0.0106(3) 0.7331(3) 0.85306(15) 0.0214(4) Uani d . 1
C C1 -0.2478(4) 0.4825(5) 0.4747(2) 0.0383(7) Uani d . 1
H H1A -0.2359 0.4924 0.3981 0.046 Uiso calc R 1
O O2 0.2472(3) 0.9389(2) 0.83792(15) 0.0294(4) Uani d . 1
H H2A 0.2397 1.0049 0.8934 0.044 Uiso calc R 1
C C2 -0.3230(4) 0.3208(5) 0.5114(2) 0.0403(7) Uani d . 1
H H2B -0.36 0.2222 0.4602 0.048 Uiso calc R 1
C C3 -0.3426(4) 0.3079(5) 0.6254(2) 0.0352(6) Uani d . 1
H H3A -0.3927 0.2 0.6511 0.042 Uiso calc R 1
C C4 0.2774(4) 0.6967(4) 0.9869(2) 0.0291(6) Uani d . 1
H H4A 0.4086 0.6937 1.0235 0.035 Uiso calc R 1
C C5 -0.1894(4) 0.6312(4) 0.5507(2) 0.0325(6) Uani d . 1
H H5A -0.1362 0.738 0.5255 0.039 Uiso calc R 1
C C6 -0.1548(4) 0.7814(4) 0.74846(19) 0.0254(5) Uani d . 1
H H6A -0.1033 0.8808 0.7084 0.03 Uiso calc R 1
H H6B -0.2707 0.8281 0.7706 0.03 Uiso calc R 1
C C7 0.2009(4) 0.7521(3) 0.8611(2) 0.0241(5) Uani d . 1
C C8 -0.2875(4) 0.4557(4) 0.7009(2) 0.0283(6) Uani d . 1
H H8A -0.3016 0.4459 0.7771 0.034 Uiso calc R 1
C C9 -0.0541(3) 0.6758(3) 0.95313(19) 0.0225(5) Uani d . 1
C C10 -0.2118(3) 0.6177(4) 0.66498(19) 0.0252(5) Uani d . 1
C C11 0.1357(4) 0.6535(4) 1.0372(2) 0.0300(6) Uani d . 1
H H11A 0.151 0.6149 1.1138 0.036 Uiso calc R 1
C C12 0.2726(4) 0.6284(4) 0.7756(2) 0.0286(6) Uani d . 1
H H12A 0.4104 0.652 0.7826 0.034 Uiso calc R 1
H H12B 0.2061 0.6643 0.6978 0.034 Uiso calc R 1
C C13 0.2442(4) 0.4196(4) 0.7893(2) 0.0335(6) Uani d . 1
H H13A 0.2931 0.3535 0.7311 0.05 Uiso calc R 1
H H13B 0.1081 0.3932 0.7807 0.05 Uiso calc R 1
H H13C 0.3136 0.3806 0.8649 0.05 Uiso calc R 1

loop_
_atom_site_aniso_label
_atom_site_aniso_U_11
_atom_site_aniso_U_22
_atom_site_aniso_U_33
_atom_site_aniso_U_12
_atom_site_aniso_U_13
_atom_site_aniso_U_23
O1 0.0328(9) 0.0290(11) 0.0303(9) -0.0023(8) 0.0153(7) -0.0011(8)
N1 0.0209(9) 0.0227(10) 0.0203(8) 0.0000(8) 0.0035(7) -0.0002(8)
C1 0.0360(14) 0.053(2) 0.0254(12) 0.0033(15) 0.0061(10) -0.0087(13)
O2 0.0358(10) 0.0214(10) 0.0325(9) -0.0076(8) 0.0104(7) 0.0009(7)
C2 0.0317(14) 0.052(2) 0.0370(14) -0.0020(14) 0.0067(11) -0.0215(14)
C3 0.0295(14) 0.0360(16) 0.0398(14) -0.0060(12) 0.0068(11) -0.0067(12)
C4 0.0289(12) 0.0263(14) 0.0283(11) -0.0024(11) -0.0020(9) 0.0022(10)
C5 0.0311(13) 0.0398(16) 0.0260(12) 0.0042(12) 0.0049(10) 0.0011(12)
C6 0.0249(12) 0.0254(13) 0.0242(11) 0.0054(10) 0.0017(9) 0.0016(10)
C7 0.0224(11) 0.0218(13) 0.0274(11) -0.0005(10) 0.0039(8) 0.0017(10)
C8 0.0237(11) 0.0339(16) 0.0268(11) 0.0028(11) 0.0047(8) -0.0044(11)
C9 0.0300(12) 0.0150(11) 0.0230(10) -0.0016(10) 0.0069(8) -0.0021(9)
C10 0.0196(10) 0.0320(14) 0.0222(10) 0.0058(11) 0.0004(8) -0.0033(10)
C11 0.0363(13) 0.0278(14) 0.0225(11) -0.0053(12) -0.0008(9) 0.0013(10)
C12 0.0244(12) 0.0275(14) 0.0362(13) 0.0000(10) 0.0118(9) 0.0008(11)
C13 0.0310(14) 0.0260(13) 0.0449(14) 0.0059(12) 0.0114(11) -0.0022(12)

loop_
_atom_type_symbol
_atom_type_description
_atom_type_scat_dispersion_real
_atom_type_scat_dispersion_imag
_atom_type_scat_source
C C 0.0033 0.0016 'International Tables Vol C Tables 4.2.6.8 and 6.1.1.4'
H H 0 0 'International Tables Vol C Tables 4.2.6.8 and 6.1.1.4'
N N 0.0061 0.0033 'International Tables Vol C Tables 4.2.6.8 and 6.1.1.4'
O O 0.0106 0.006 'International Tables Vol C Tables 4.2.6.8 and 6.1.1.4'

loop_
_geom_angle_atom_site_label_1
_geom_angle_atom_site_label_2
_geom_angle_atom_site_label_3
_geom_angle
C9 N1 C6 124.4(2)
C9 N1 C7 113.05(18)
C6 N1 C7 122.47(19)
C2 C1 C5 121.2(2)
C2 C1 H1A 119.4
C5 C1 H1A 119.4
C7 O2 H2A 109.5
C1 C2 C3 119.1(3)
C1 C2 H2B 120.4
C3 C2 H2B 120.4
C8 C3 C2 120.0(3)
C8 C3 H3A 120
C2 C3 H3A 120
C11 C4 C7 111.5(2)
C11 C4 H4A 124.3
C7 C4 H4A 124.3
C10 C5 C1 119.2(3)
C10 C5 H5A 120.4
C1 C5 H5A 120.4
N1 C6 C10 113.5(2)
N1 C6 H6A 108.9
C10 C6 H6A 108.9
N1 C6 H6B 108.9
C10 C6 H6B 108.9
H6A C6 H6B 107.7
O2 C7 N1 110.21(19)
O2 C7 C12 107.48(19)
N1 C7 C12 112.5(2)
O2 C7 C4 112.9(2)
N1 C7 C4 100.05(19)
C12 C7 C4 113.7(2)
C10 C8 C3 121.2(2)
C10 C8 H8A 119.4
C3 C8 H8A 119.4
O1 C9 N1 126.2(2)
O1 C9 C11 127.9(2)
N1 C9 C11 105.9(2)
C8 C10 C5 119.2(2)
C8 C10 C6 120.7(2)
C5 C10 C6 120.0(2)
C4 C11 C9 109.5(2)
C4 C11 H11A 125.3
C9 C11 H11A 125.3
C7 C12 C13 115.8(2)
C7 C12 H12A 108.3
C13 C12 H12A 108.3
C7 C12 H12B 108.3
C13 C12 H12B 108.3
H12A C12 H12B 107.4
C12 C13 H13A 109.5
C12 C13 H13B 109.5
H13A C13 H13B 109.5
C12 C13 H13C 109.5
H13A C13 H13C 109.5
H13B C13 H13C 109.5

loop_
_geom_bond_atom_site_label_1
_geom_bond_atom_site_label_2
_geom_bond_distance
O1 C9 1.225(3)
N1 C9 1.349(3)
N1 C6 1.458(3)
N1 C7 1.477(3)
C1 C2 1.385(5)
C1 C5 1.397(4)
C1 H1A 0.93
O2 C7 1.421(3)
O2 H2A 0.82
C2 C3 1.387(4)
C2 H2B 0.93
C3 C8 1.386(4)
C3 H3A 0.93
C4 C11 1.306(4)
C4 C7 1.518(3)
C4 H4A 0.93
C5 C10 1.397(3)
C5 H5A 0.93
C6 C10 1.530(3)
C6 H6A 0.97
C6 H6B 0.97
C7 C12 1.513(4)
C8 C10 1.384(4)
C8 H8A 0.93
C9 C11 1.488(3)
C11 H11A 0.93
C12 C13 1.526(4)
C12 H12A 0.97
C12 H12B 0.97
C13 H13A 0.96
C13 H13B 0.96
C13 H13C 0.96

loop_
_geom_hbond_atom_site_label_D
_geom_hbond_atom_site_label_H
_geom_hbond_atom_site_label_A
_geom_hbond_site_symmetry_A
_geom_hbond_distance_DH
_geom_hbond_distance_HA
_geom_hbond_distance_DA
_geom_hbond_angle_DHA
O2 H2A O1 2_557 0.82 1.95 2.772(3) 176

loop_
_geom_torsion_atom_site_label_1
_geom_torsion_atom_site_label_2
_geom_torsion_atom_site_label_3
_geom_torsion_atom_site_label_4
_geom_torsion
C5 C1 C2 C3 0.8(4)
C1 C2 C3 C8 0.1(4)
C2 C1 C5 C10 -1.5(4)
C9 N1 C6 C10 -92.1(3)
C7 N1 C6 C10 91.2(3)
C9 N1 C7 O2 -119.7(2)
C6 N1 C7 O2 57.4(3)
C9 N1 C7 C12 120.4(2)
C6 N1 C7 C12 -62.5(3)
C9 N1 C7 C4 -0.6(3)
C6 N1 C7 C4 176.5(2)
C11 C4 C7 O2 117.8(3)
C11 C4 C7 N1 0.7(3)
C11 C4 C7 C12 -119.4(3)
C2 C3 C8 C10 -0.2(4)
C6 N1 C9 O1 3.5(4)
C7 N1 C9 O1 -179.5(2)
C6 N1 C9 C11 -176.7(2)
C7 N1 C9 C11 0.3(3)
C3 C8 C10 C5 -0.5(4)
C3 C8 C10 C6 178.9(2)
C1 C5 C10 C8 1.4(4)
C1 C5 C10 C6 -178.0(2)
N1 C6 C10 C8 57.8(3)
N1 C6 C10 C5 -122.8(2)
C7 C4 C11 C9 -0.6(3)
O1 C9 C11 C4 180.0(3)
N1 C9 C11 C4 0.2(3)
O2 C7 C12 C13 177.5(2)
N1 C7 C12 C13 -61.0(3)
C4 C7 C12 C13 51.8(3)
